data_2210732
loop_
_publ_author_name
'Meijboom, Reinout'

_publ_section_title
;
 Di-\m-acetato-bis[(tri-<i>p</i>-tolylphosphine)silver(I)]
;
_journal_coeditor_code NG2103
_journal_issue 10
_journal_name_full 'Acta Crystallographica Section E'
_journal_page_first m2698
_journal_page_last m2700
_journal_paper_doi 10.1107/S1600536806037846
_journal_volume 62
_journal_year 2006
_chemical_formula_iupac '[Ag2 (C2 H3 O2)2 (C14 H21 P1)]'
_chemical_formula_moiety 'C46 H48 Ag2 O4 P2'
_chemical_formula_sum 'C46 H48 Ag2 O4 P2'
_chemical_formula_weight 942.52
_chemical_name_systematic
;
Di-\m~2~-acetato-bis[(tri-p-tolylphosphine)silver(I)]
;
_space_group_IT_number 13
_symmetry_cell_setting monoclinic
_symmetry_space_group_name_Hall '-P 2yc'
_symmetry_space_group_name_H-M 'P 1 2/c 1'
_audit_creation_method 'WinGX routine CIF_UPDATE'
_cell_angle_alpha 90.000
_cell_angle_beta 105.456(5)
_cell_angle_gamma 90.000
_cell_formula_units_Z 4
_cell_length_a 18.621(5)
_cell_length_b 10.254(5)
_cell_length_c 23.481(5)
_cell_measurement_reflns_used 963
_cell_measurement_temperature 293(2)
_cell_measurement_theta_max 23.48
_cell_measurement_theta_min 2.68
_cell_volume 4321(3)
_computing_cell_refinement 'SAINT-Plus (Bruker, 1999)'
_computing_data_collection 'SMART-NT (Bruker, 1998)'
_computing_data_reduction 'SAINT-Plus and XPREP (Bruker, 1999)'
_computing_molecular_graphics 'DIAMOND (Brandenburg & Putz, 2005)'
_computing_publication_material 'WinGX (Farrugia, 1999)'
_computing_structure_refinement 'SHELXL97 (Sheldrick, 1997)'
_computing_structure_solution 'SIR97 (Altomare <i>et al.</i>,  1999)'
_diffrn_ambient_temperature 293(2)
_diffrn_measured_fraction_theta_full 0.99
_diffrn_measured_fraction_theta_max 0.99
_diffrn_measurement_device_type 'Bruker SMART CCD 1K area-detector'
_diffrn_measurement_method '\f and \w'
_diffrn_radiation_monochromator graphite
_diffrn_radiation_type MoK\a
_diffrn_radiation_wavelength 0.71069
_diffrn_reflns_av_R_equivalents 0.0437
_diffrn_reflns_limit_h_max 12
_diffrn_reflns_limit_h_min -24
_diffrn_reflns_limit_k_max 12
_diffrn_reflns_limit_k_min -13
_diffrn_reflns_limit_l_max 31
_diffrn_reflns_limit_l_min -30
_diffrn_reflns_number 29517
_diffrn_reflns_theta_full 28.32
_diffrn_reflns_theta_max 28.32
_diffrn_reflns_theta_min 1.8
_diffrn_standards_decay_% 0
_diffrn_standards_interval_count 0
_diffrn_standards_interval_time 0
_diffrn_standards_number 0
_exptl_absorpt_coefficient_mu 1.021
_exptl_absorpt_correction_T_max 0.8873
_exptl_absorpt_correction_T_min 0.7038
_exptl_absorpt_correction_type multi-scan
_exptl_absorpt_process_details '(SADABS; Bruker, 1998)'
_exptl_crystal_colour colourless
_exptl_crystal_density_diffrn 1.449
_exptl_crystal_density_method 'not measured'
_exptl_crystal_description cuboid
_exptl_crystal_F_000 1920
_exptl_crystal_size_max 0.37
_exptl_crystal_size_mid 0.36
_exptl_crystal_size_min 0.12
_refine_diff_density_max 1.808
_refine_diff_density_min -0.697
_refine_ls_extinction_method none
_refine_ls_goodness_of_fit_ref 1.003
_refine_ls_hydrogen_treatment constr
_refine_ls_matrix_type full
_refine_ls_number_parameters 495
_refine_ls_number_reflns 10655
_refine_ls_number_restraints 0
_refine_ls_restrained_S_all 1.003
_refine_ls_R_factor_gt 0.0453
_refine_ls_shift/su_max 0.003
_refine_ls_shift/su_mean 0
_refine_ls_structure_factor_coef Fsqd
_refine_ls_weighting_details 'calc w = 1/[\s^2^(Fo^2^)+(0.0509P)^2^+2.6206P] where P=(Fo^2^+2Fc^2^)/3'
_refine_ls_weighting_scheme calc
_refine_ls_wR_factor_ref 0.1264
_reflns_number_gt 5873
_reflns_number_total 10655
_reflns_threshold_expression I>2\s(I)
_cod_data_source_file ng2103.cif
_cod_data_source_block I
_cod_depositor_comments
;
The following automatic conversions were performed:
'_symmetry_cell_setting' value 'Monoclinic' changed to 'monoclinic'
according to '/home/saulius/struct/CIF-dictionaries/cif_core.dic'
dictionary named 'cif_core.dic' version 2.4.1 from 2010-06-29.

Automatic conversion script
Id: cif_fix_enum 1527 2010-12-29 10:47:43Z saulius 

The following automatic conversions were performed:

'_symmetry_cell_setting' value 'Monoclinic' changed to 'monoclinic'
according to /home/saulius/struct/CIF-dictionaries/cif_core.dic
dictionary named 'cif_core.dic' version 2.4.1 from 2010-06-29.

Automatic conversion script
Id: cif_fix_values 1715 2011-07-08 13:25:40Z adriana 
;
_cod_original_sg_symbol_H-M 'P 2/c'
_cod_database_code 2210732
_cod_database_fobs_code 2210732

loop_
_symmetry_equiv_pos_as_xyz
'x, y, z'
'-x, y, -z+1/2'
'-x, -y, -z'
'x, -y, z-1/2'

loop_
_atom_site_type_symbol
_atom_site_label
_atom_site_fract_x
_atom_site_fract_y
_atom_site_fract_z
_atom_site_U_iso_or_equiv
_atom_site_adp_type
_atom_site_calc_flag
_atom_site_refinement_flags
_atom_site_occupancy
C C1 0.3129(3) 0.7364(4) 0.28231(19) 0.0558(11) Uani d . 1
C C2 0.3581(3) 0.6261(5) 0.3165(2) 0.0844(16) Uani d . 1
H H2A 0.409 0.6535 0.3315 0.127 Uiso calc R 1
H H2B 0.356 0.5524 0.2909 0.127 Uiso calc R 1
H H2C 0.3383 0.6022 0.3488 0.127 Uiso calc R 1
C C3 0.1257(3) 0.6785(4) 0.18523(19) 0.0587(11) Uani d . 1
C C4 0.0710(3) 0.6075(6) 0.2089(3) 0.114(2) Uani d . 1
H H4A 0.0677 0.6479 0.245 0.17 Uiso calc R 1
H H4B 0.0866 0.5185 0.2165 0.17 Uiso calc R 1
H H4C 0.0231 0.61 0.1806 0.17 Uiso calc R 1
C C11 0.1749(2) 1.2614(4) 0.26607(17) 0.0456(9) Uani d . 1
C C12 0.1042(2) 1.2491(4) 0.27388(19) 0.0578(11) Uani d . 1
H H12 0.0691 1.1974 0.248 0.069 Uiso calc R 1
C C13 0.0851(2) 1.3126(5) 0.3196(2) 0.0672(12) Uani d . 1
H H13 0.0374 1.302 0.3243 0.081 Uiso calc R 1
C C14 0.1354(2) 1.3916(5) 0.35853(18) 0.0590(11) Uani d . 1
C C15 0.2062(3) 1.4014(5) 0.35093(19) 0.0650(12) Uani d . 1
H H15 0.2414 1.453 0.3768 0.078 Uiso calc R 1
C C16 0.2260(2) 1.3372(4) 0.30624(18) 0.0586(11) Uani d . 1
H H16 0.2744 1.3446 0.3028 0.07 Uiso calc R 1
C C17 0.1150(3) 1.4604(6) 0.4085(2) 0.0968(19) Uani d . 1
H H17A 0.1251 1.4043 0.4424 0.145 Uiso calc R 1
H H17B 0.063 1.4821 0.3969 0.145 Uiso calc R 1
H H17C 0.144 1.5387 0.4181 0.145 Uiso calc R 1
C C21 0.2820(2) 1.2357(4) 0.19573(17) 0.0461(9) Uani d . 1
C C22 0.2927(2) 1.3695(4) 0.19240(18) 0.0553(10) Uani d . 1
H H22 0.2566 1.427 0.198 0.066 Uiso calc R 1
C C23 0.3568(3) 1.4173(4) 0.18080(19) 0.0620(12) Uani d . 1
H H23 0.3633 1.507 0.179 0.074 Uiso calc R 1
C C24 0.4110(3) 1.3353(5) 0.17189(19) 0.0641(12) Uani d . 1
C C25 0.3996(3) 1.2045(5) 0.1746(2) 0.0740(14) Uani d . 1
H H25 0.4353 1.1475 0.1678 0.089 Uiso calc R 1
C C26 0.3370(2) 1.1537(4) 0.18706(19) 0.0610(11) Uani d . 1
H H26 0.3318 1.0639 0.1896 0.073 Uiso calc R 1
C C27 0.4805(3) 1.3906(7) 0.1584(3) 0.105(2) Uani d . 1
H H27A 0.5114 1.431 0.1933 0.157 Uiso calc R 1
H H27B 0.4663 1.4543 0.1275 0.157 Uiso calc R 1
H H27C 0.5076 1.3215 0.146 0.157 Uiso calc R 1
C C31 0.1248(2) 1.1937(4) 0.14181(17) 0.0481(9) Uani d . 1
C C32 0.0741(2) 1.0948(4) 0.11936(19) 0.0585(11) Uani d . 1
H H32 0.0781 1.0152 0.139 0.07 Uiso calc R 1
C C33 0.0177(3) 1.1140(5) 0.06785(19) 0.0648(12) Uani d . 1
H H33 -0.0163 1.0472 0.0542 0.078 Uiso calc R 1
C C34 0.0105(3) 1.2280(4) 0.03662(19) 0.0611(12) Uani d . 1
C C35 0.0610(3) 1.3253(4) 0.0588(2) 0.0678(13) Uani d . 1
H H35 0.0577 1.4037 0.0384 0.081 Uiso calc R 1
C C36 0.1171(3) 1.3095(4) 0.1113(2) 0.0626(12) Uani d . 1
H H36 0.1497 1.3779 0.1257 0.075 Uiso calc R 1
C C37 -0.0492(3) 1.2474(5) -0.0208(2) 0.0908(18) Uani d . 1
H H37A -0.034 1.2062 -0.0524 0.136 Uiso calc R 1
H H37B -0.0564 1.3389 -0.0288 0.136 Uiso calc R 1
H H37C -0.095 1.2092 -0.0176 0.136 Uiso calc R 1
C C41 0.3963(2) 0.8778(4) 0.08948(15) 0.0452(9) Uani d . 1
C C42 0.4422(2) 0.8521(4) 0.14584(17) 0.0536(10) Uani d . 1
H H42 0.4257 0.7975 0.1713 0.064 Uiso calc R 1
C C43 0.5123(2) 0.9079(4) 0.16380(18) 0.0586(11) Uani d . 1
H H43 0.5429 0.8877 0.201 0.07 Uiso calc R 1
C C44 0.5376(2) 0.9919(4) 0.12825(17) 0.0506(10) Uani d . 1
C C45 0.4916(2) 1.0185(4) 0.07306(18) 0.0558(11) Uani d . 1
H H45 0.5078 1.0752 0.0482 0.067 Uiso calc R 1
C C46 0.4218(2) 0.9627(4) 0.05394(17) 0.0550(11) Uani d . 1
H H46 0.3917 0.9828 0.0166 0.066 Uiso calc R 1
C C47 0.6136(3) 1.0565(5) 0.1485(2) 0.0790(15) Uani d . 1
H H47A 0.629 1.0595 0.1909 0.119 Uiso calc R 1
H H47B 0.6107 1.1436 0.1331 0.119 Uiso calc R 1
H H47C 0.6492 1.0073 0.1344 0.119 Uiso calc R 1
C C51 0.2517(2) 0.9018(4) 0.00712(17) 0.0467(9) Uani d . 1
C C52 0.2135(3) 1.0068(5) 0.0215(2) 0.0689(12) Uani d . 1
H H52 0.216 1.0232 0.0609 0.083 Uiso calc R 1
C C53 0.1718(3) 1.0877(5) -0.0217(3) 0.0812(15) Uani d . 1
H H53 0.1477 1.1592 -0.0109 0.097 Uiso calc R 1
C C54 0.1654(3) 1.0645(5) -0.0809(2) 0.0680(13) Uani d . 1
C C55 0.2035(3) 0.9600(5) -0.0949(2) 0.0692(13) Uani d . 1
H H55 0.2011 0.9437 -0.1343 0.083 Uiso calc R 1
C C56 0.2454(2) 0.8787(4) -0.05187(17) 0.0583(11) Uani d . 1
H H56 0.2697 0.8075 -0.0628 0.07 Uiso calc R 1
C C57 0.1186(4) 1.1512(7) -0.1297(3) 0.119(2) Uani d . 1
H H57A 0.1508 1.1985 -0.1481 0.178 Uiso calc R 1
H H57B 0.0905 1.2115 -0.1129 0.178 Uiso calc R 1
H H57C 0.0852 1.098 -0.1586 0.178 Uiso calc R 1
C C61 0.3233(2) 0.6473(4) 0.03345(17) 0.0539(10) Uani d . 1
C C62 0.3786(3) 0.6308(5) 0.0042(2) 0.0670(12) Uani d . 1
H H62 0.4077 0.7016 -0.0005 0.08 Uiso calc R 1
C C63 0.3908(3) 0.5093(6) -0.0180(2) 0.0790(15) Uani d . 1
H H63 0.4277 0.5003 -0.0377 0.095 Uiso calc R 1
C C64 0.3490(4) 0.4022(5) -0.0113(2) 0.0844(17) Uani d . 1
C C65 0.2946(4) 0.4181(5) 0.0175(2) 0.0886(18) Uani d . 1
H H65 0.2658 0.347 0.0224 0.106 Uiso calc R 1
C C66 0.2819(3) 0.5381(5) 0.0392(2) 0.0690(13) Uani d . 1
H H66 0.2444 0.5462 0.0584 0.083 Uiso calc R 1
C C67 0.3660(5) 0.2696(5) -0.0333(3) 0.134(3) Uani d . 1
H H67A 0.3273 0.2462 -0.0677 0.201 Uiso calc R 1
H H67B 0.3686 0.2057 -0.0029 0.201 Uiso calc R 1
H H67C 0.4128 0.273 -0.0431 0.201 Uiso calc R 1
O O1 0.32931(18) 0.7763(3) 0.23721(14) 0.0754(9) Uani d . 1
O O2 0.2626(2) 0.7844(3) 0.30126(14) 0.0684(8) Uani d . 1
O O3 0.1232(2) 0.7982(3) 0.18108(18) 0.1057(15) Uani d . 1
O O4 0.17277(19) 0.6122(3) 0.16926(15) 0.0751(9) Uani d . 1
P P1 0.19871(6) 1.16310(10) 0.20889(5) 0.0472(3) Uani d . 1
P P2 0.30518(6) 0.80006(11) 0.06660(4) 0.0504(3) Uani d . 1
Ag Ag1 0.21343(2) 0.94313(3) 0.237484(15) 0.06124(12) Uani d . 1
Ag Ag2 0.24707(2) 0.75609(4) 0.141290(15) 0.06766(13) Uani d . 1

loop_
_atom_site_aniso_label
_atom_site_aniso_U_11
_atom_site_aniso_U_22
_atom_site_aniso_U_33
_atom_site_aniso_U_12
_atom_site_aniso_U_13
_atom_site_aniso_U_23
C1 0.061(3) 0.049(2) 0.052(2) -0.007(2) 0.005(2) -0.002(2)
C2 0.093(4) 0.059(3) 0.093(4) 0.011(3) 0.010(3) 0.013(3)
C3 0.061(3) 0.048(3) 0.059(3) -0.008(2) 0.001(2) 0.004(2)
C4 0.090(4) 0.116(5) 0.161(6) 0.016(4) 0.079(4) 0.036(5)
C11 0.038(2) 0.046(2) 0.048(2) 0.0001(17) 0.0054(17) 0.0074(17)
C12 0.044(2) 0.066(3) 0.059(3) -0.010(2) 0.007(2) -0.013(2)
C13 0.041(2) 0.095(4) 0.066(3) -0.007(2) 0.015(2) -0.005(3)
C14 0.056(3) 0.073(3) 0.050(2) -0.004(2) 0.018(2) -0.003(2)
C15 0.062(3) 0.077(3) 0.054(3) -0.024(2) 0.012(2) -0.015(2)
C16 0.043(2) 0.072(3) 0.059(3) -0.014(2) 0.010(2) -0.004(2)
C17 0.092(4) 0.124(5) 0.080(4) -0.016(4) 0.033(3) -0.031(3)
C21 0.041(2) 0.046(2) 0.049(2) 0.0027(17) 0.0077(18) -0.0015(17)
C22 0.049(2) 0.053(3) 0.064(3) 0.007(2) 0.015(2) 0.005(2)
C23 0.058(3) 0.062(3) 0.064(3) -0.008(2) 0.012(2) 0.010(2)
C24 0.052(3) 0.083(3) 0.059(3) -0.010(3) 0.017(2) -0.003(2)
C25 0.054(3) 0.088(4) 0.087(3) 0.011(3) 0.029(3) -0.013(3)
C26 0.055(3) 0.054(3) 0.072(3) 0.003(2) 0.015(2) -0.012(2)
C27 0.071(4) 0.139(5) 0.114(5) -0.016(4) 0.041(3) 0.006(4)
C31 0.047(2) 0.043(2) 0.050(2) 0.0028(18) 0.0046(18) -0.0039(17)
C32 0.057(3) 0.051(2) 0.062(3) -0.007(2) 0.006(2) -0.001(2)
C33 0.059(3) 0.060(3) 0.064(3) -0.011(2) -0.002(2) -0.011(2)
C34 0.056(3) 0.063(3) 0.055(2) 0.011(2) -0.002(2) -0.012(2)
C35 0.072(3) 0.049(3) 0.070(3) 0.007(2) -0.001(3) 0.007(2)
C36 0.060(3) 0.047(2) 0.069(3) -0.008(2) -0.004(2) -0.002(2)
C37 0.091(4) 0.083(4) 0.073(3) 0.011(3) -0.022(3) -0.008(3)
C41 0.042(2) 0.055(2) 0.041(2) -0.0030(18) 0.0145(17) -0.0040(17)
C42 0.053(3) 0.060(3) 0.047(2) 0.003(2) 0.012(2) 0.0075(19)
C43 0.044(2) 0.077(3) 0.047(2) 0.002(2) -0.0007(19) 0.005(2)
C44 0.039(2) 0.060(2) 0.051(2) 0.0022(19) 0.0072(19) -0.007(2)
C45 0.055(3) 0.064(3) 0.051(2) -0.010(2) 0.018(2) 0.003(2)
C46 0.049(2) 0.072(3) 0.041(2) -0.010(2) 0.0083(19) 0.0019(19)
C47 0.049(3) 0.101(4) 0.081(3) -0.011(3) 0.007(3) -0.003(3)
C51 0.041(2) 0.052(2) 0.048(2) -0.0066(18) 0.0136(18) -0.0035(18)
C52 0.066(3) 0.083(3) 0.062(3) 0.002(3) 0.025(2) -0.013(3)
C53 0.076(4) 0.073(3) 0.101(4) 0.021(3) 0.035(3) -0.006(3)
C54 0.053(3) 0.072(3) 0.078(3) 0.005(2) 0.017(2) 0.012(3)
C55 0.070(3) 0.080(3) 0.052(3) 0.004(3) 0.007(2) -0.002(2)
C56 0.064(3) 0.062(3) 0.046(2) 0.007(2) 0.010(2) -0.005(2)
C57 0.103(5) 0.127(6) 0.123(5) 0.043(4) 0.026(4) 0.052(4)
C61 0.054(3) 0.058(3) 0.045(2) 0.000(2) 0.005(2) 0.0055(19)
C62 0.063(3) 0.067(3) 0.071(3) 0.000(2) 0.016(2) -0.001(2)
C63 0.078(4) 0.079(4) 0.074(3) 0.019(3) 0.010(3) -0.007(3)
C64 0.108(5) 0.056(3) 0.071(3) 0.011(3) -0.009(3) 0.007(3)
C65 0.119(5) 0.057(3) 0.076(4) -0.019(3) 0.002(4) 0.015(3)
C66 0.077(3) 0.065(3) 0.060(3) -0.012(3) 0.010(2) 0.012(2)
C67 0.200(8) 0.062(4) 0.125(6) 0.037(4) 0.016(6) -0.003(3)
O1 0.063(2) 0.108(3) 0.0535(18) -0.0179(18) 0.0114(16) 0.0101(17)
O2 0.082(2) 0.0602(19) 0.0668(19) 0.0099(17) 0.0256(18) 0.0100(15)
O3 0.104(3) 0.0413(19) 0.133(3) 0.0003(18) -0.036(2) -0.0016(19)
O4 0.074(2) 0.068(2) 0.096(2) -0.0101(18) 0.045(2) -0.0028(18)
P1 0.0411(6) 0.0417(6) 0.0543(6) 0.0006(4) 0.0047(5) 0.0005(4)
P2 0.0490(6) 0.0622(7) 0.0408(5) -0.0108(5) 0.0130(5) -0.0004(5)
Ag1 0.0659(2) 0.04512(18) 0.0699(2) 0.00647(16) 0.01319(18) 0.00499(15)
Ag2 0.0653(2) 0.0889(3) 0.0556(2) -0.01477(19) 0.02793(17) 0.00420(18)

loop_
_atom_type_symbol
_atom_type_description
_atom_type_scat_dispersion_real
_atom_type_scat_dispersion_imag
_atom_type_scat_source
C C 0.0033 0.0016 'International Tables Vol C Tables 4.2.6.8 and 6.1.1.4'
H H 0 0 'International Tables Vol C Tables 4.2.6.8 and 6.1.1.4'
O O 0.0106 0.006 'International Tables Vol C Tables 4.2.6.8 and 6.1.1.4'
P P 0.1023 0.0942 'International Tables Vol C Tables 4.2.6.8 and 6.1.1.4'
Ag Ag -0.8971 1.1015 'International Tables Vol C Tables 4.2.6.8 and 6.1.1.4'
N N 0.0061 0.0033 'International Tables Vol C Tables 4.2.6.8 and 6.1.1.4'

loop_
_geom_angle_atom_site_label_1
_geom_angle_atom_site_label_2
_geom_angle_atom_site_label_3
_geom_angle
_geom_angle_publ_flag
O2 C1 O1 123.6(4) ?
O2 C1 C2 118.4(4) ?
O1 C1 C2 118.0(5) ?
C1 C2 H2A 109.5 ?
C1 C2 H2B 109.5 ?
H2A C2 H2B 109.5 ?
C1 C2 H2C 109.5 ?
H2A C2 H2C 109.5 ?
H2B C2 H2C 109.5 ?
O3 C3 O4 122.3(5) ?
O3 C3 C4 120.5(5) ?
O4 C3 C4 117.2(4) ?
C3 C4 H4A 109.5 ?
C3 C4 H4B 109.5 ?
H4A C4 H4B 109.5 ?
C3 C4 H4C 109.5 ?
H4A C4 H4C 109.5 ?
H4B C4 H4C 109.5 ?
C12 C11 C16 117.7(4) ?
C12 C11 P1 118.3(3) ?
C16 C11 P1 123.6(3) ?
C13 C12 C11 120.8(4) ?
C13 C12 H12 119.6 ?
C11 C12 H12 119.6 ?
C12 C13 C14 121.4(4) ?
C12 C13 H13 119.3 ?
C14 C13 H13 119.3 ?
C15 C14 C13 117.3(4) ?
C15 C14 C17 121.0(4) ?
C13 C14 C17 121.6(4) ?
C16 C15 C14 121.7(4) ?
C16 C15 H15 119.2 ?
C14 C15 H15 119.2 ?
C15 C16 C11 121.0(4) ?
C15 C16 H16 119.5 ?
C11 C16 H16 119.5 ?
C14 C17 H17A 109.5 ?
C14 C17 H17B 109.5 ?
H17A C17 H17B 109.5 ?
C14 C17 H17C 109.5 ?
H17A C17 H17C 109.5 ?
H17B C17 H17C 109.5 ?
C26 C21 C22 117.9(4) ?
C26 C21 P1 118.4(3) ?
C22 C21 P1 123.7(3) ?
C23 C22 C21 120.3(4) ?
C23 C22 H22 119.8 ?
C21 C22 H22 119.8 ?
C24 C23 C22 121.5(4) ?
C24 C23 H23 119.3 ?
C22 C23 H23 119.3 ?
C25 C24 C23 117.7(4) ?
C25 C24 C27 121.9(5) ?
C23 C24 C27 120.3(5) ?
C24 C25 C26 122.2(4) ?
C24 C25 H25 118.9 ?
C26 C25 H25 118.9 ?
C25 C26 C21 120.3(4) ?
C25 C26 H26 119.9 ?
C21 C26 H26 119.9 ?
C24 C27 H27A 109.5 ?
C24 C27 H27B 109.5 ?
H27A C27 H27B 109.5 ?
C24 C27 H27C 109.5 ?
H27A C27 H27C 109.5 ?
H27B C27 H27C 109.5 ?
C36 C31 C32 117.8(4) ?
C36 C31 P1 123.3(3) ?
C32 C31 P1 118.8(3) ?
C33 C32 C31 120.4(4) ?
C33 C32 H32 119.8 ?
C31 C32 H32 119.8 ?
C34 C33 C32 122.1(4) ?
C34 C33 H33 119 ?
C32 C33 H33 119 ?
C33 C34 C35 117.3(4) ?
C33 C34 C37 122.2(4) ?
C35 C34 C37 120.5(4) ?
C34 C35 C36 121.7(4) ?
C34 C35 H35 119.2 ?
C36 C35 H35 119.2 ?
C31 C36 C35 120.7(4) ?
C31 C36 H36 119.7 ?
C35 C36 H36 119.7 ?
C34 C37 H37A 109.5 ?
C34 C37 H37B 109.5 ?
H37A C37 H37B 109.5 ?
C34 C37 H37C 109.5 ?
H37A C37 H37C 109.5 ?
H37B C37 H37C 109.5 ?
C46 C41 C42 118.1(4) ?
C46 C41 P2 122.9(3) ?
C42 C41 P2 119.0(3) ?
C43 C42 C41 120.0(4) ?
C43 C42 H42 120 ?
C41 C42 H42 120 ?
C44 C43 C42 121.7(4) ?
C44 C43 H43 119.2 ?
C42 C43 H43 119.2 ?
C43 C44 C45 118.0(4) ?
C43 C44 C47 121.8(4) ?
C45 C44 C47 120.2(4) ?
C44 C45 C46 121.3(4) ?
C44 C45 H45 119.3 ?
C46 C45 H45 119.3 ?
C41 C46 C45 120.8(4) ?
C41 C46 H46 119.6 ?
C45 C46 H46 119.6 ?
C44 C47 H47A 109.5 ?
C44 C47 H47B 109.5 ?
H47A C47 H47B 109.5 ?
C44 C47 H47C 109.5 ?
H47A C47 H47C 109.5 ?
H47B C47 H47C 109.5 ?
C56 C51 C52 117.9(4) ?
C56 C51 P2 123.8(3) ?
C52 C51 P2 118.3(3) ?
C53 C52 C51 121.0(4) ?
C53 C52 H52 119.5 ?
C51 C52 H52 119.5 ?
C52 C53 C54 121.1(5) ?
C52 C53 H53 119.5 ?
C54 C53 H53 119.5 ?
C55 C54 C53 117.6(4) ?
C55 C54 C57 120.2(5) ?
C53 C54 C57 122.2(5) ?
C54 C55 C56 121.6(4) ?
C54 C55 H55 119.2 ?
C56 C55 H55 119.2 ?
C51 C56 C55 120.7(4) ?
C51 C56 H56 119.6 ?
C55 C56 H56 119.6 ?
C54 C57 H57A 109.5 ?
C54 C57 H57B 109.5 ?
H57A C57 H57B 109.5 ?
C54 C57 H57C 109.5 ?
H57A C57 H57C 109.5 ?
H57B C57 H57C 109.5 ?
C66 C61 C62 117.0(4) ?
C66 C61 P2 118.8(4) ?
C62 C61 P2 124.2(3) ?
C61 C62 C63 120.7(5) ?
C61 C62 H62 119.7 ?
C63 C62 H62 119.7 ?
C64 C63 C62 121.1(5) ?
C64 C63 H63 119.4 ?
C62 C63 H63 119.4 ?
C65 C64 C63 118.4(5) ?
C65 C64 C67 121.6(6) ?
C63 C64 C67 120.0(7) ?
C64 C65 C66 120.8(5) ?
C64 C65 H65 119.6 ?
C66 C65 H65 119.6 ?
C65 C66 C61 122.1(5) ?
C65 C66 H66 119 ?
C61 C66 H66 119 ?
C64 C67 H67A 109.5 ?
C64 C67 H67B 109.5 ?
H67A C67 H67B 109.5 ?
C64 C67 H67C 109.5 ?
H67A C67 H67C 109.5 ?
H67B C67 H67C 109.5 ?
C1 O1 Ag2 122.4(3) y
C1 O2 Ag1 105.2(3) y
C3 O3 Ag1 125.2(3) y
C3 O4 Ag2 105.6(3) y
C21 P1 C31 105.33(18) ?
C21 P1 C11 106.50(18) ?
C31 P1 C11 105.39(17) ?
C21 P1 Ag1 113.69(13) ?
C31 P1 Ag1 114.62(13) ?
C11 P1 Ag1 110.65(13) ?
C51 P2 C61 106.98(18) ?
C51 P2 C41 104.65(18) ?
C61 P2 C41 103.81(19) ?
C51 P2 Ag2 114.80(14) ?
C61 P2 Ag2 109.30(15) ?
C41 P2 Ag2 116.37(12) ?
O2 Ag1 P1 152.43(9) y
O2 Ag1 O3 91.17(12) y
P1 Ag1 O3 115.59(9) y
O2 Ag1 Ag2 85.01(9) ?
P1 Ag1 Ag2 114.21(4) ?
O3 Ag1 Ag2 57.55(12) ?
O4 Ag2 P2 142.53(9) y
O4 Ag2 O1 94.15(12) y
P2 Ag2 O1 112.64(9) y
O4 Ag2 Ag1 86.23(9) ?
P2 Ag2 Ag1 129.85(4) ?
O1 Ag2 Ag1 57.81(9) ?

loop_
_geom_bond_atom_site_label_1
_geom_bond_atom_site_label_2
_geom_bond_distance
_geom_bond_publ_flag
C1 O2 1.242(5) ?
C1 O1 1.247(5) ?
C1 C2 1.507(6) ?
C2 H2A 0.96 ?
C2 H2B 0.96 ?
C2 H2C 0.96 ?
C3 O3 1.232(5) ?
C3 O4 1.244(5) ?
C3 C4 1.476(7) ?
C4 H4A 0.96 ?
C4 H4B 0.96 ?
C4 H4C 0.96 ?
C11 C12 1.383(6) ?
C11 C16 1.386(5) ?
C11 P1 1.825(4) ?
C12 C13 1.381(6) ?
C12 H12 0.93 ?
C13 C14 1.383(6) ?
C13 H13 0.93 ?
C14 C15 1.381(6) ?
C14 C17 1.501(7) ?
C15 C16 1.370(6) ?
C15 H15 0.93 ?
C16 H16 0.93 ?
C17 H17A 0.96 ?
C17 H17B 0.96 ?
C17 H17C 0.96 ?
C21 C26 1.382(6) ?
C21 C22 1.392(5) ?
C21 P1 1.819(4) ?
C22 C23 1.383(6) ?
C22 H22 0.93 ?
C23 C24 1.372(6) ?
C23 H23 0.93 ?
C24 C25 1.362(7) ?
C24 C27 1.521(7) ?
C25 C26 1.377(6) ?
C25 H25 0.93 ?
C26 H26 0.93 ?
C27 H27A 0.96 ?
C27 H27B 0.96 ?
C27 H27C 0.96 ?
C31 C36 1.375(6) ?
C31 C32 1.390(5) ?
C31 P1 1.822(4) ?
C32 C33 1.389(6) ?
C32 H32 0.93 ?
C33 C34 1.368(6) ?
C33 H33 0.93 ?
C34 C35 1.374(6) ?
C34 C37 1.515(6) ?
C35 C36 1.397(6) ?
C35 H35 0.93 ?
C36 H36 0.93 ?
C37 H37A 0.96 ?
C37 H37B 0.96 ?
C37 H37C 0.96 ?
C41 C46 1.375(5) ?
C41 C42 1.396(5) ?
C41 P2 1.821(4) ?
C42 C43 1.384(6) ?
C42 H42 0.93 ?
C43 C44 1.368(6) ?
C43 H43 0.93 ?
C44 C45 1.377(5) ?
C44 C47 1.519(6) ?
C45 C46 1.380(6) ?
C45 H45 0.93 ?
C46 H46 0.93 ?
C47 H47A 0.96 ?
C47 H47B 0.96 ?
C47 H47C 0.96 ?
C51 C56 1.379(5) ?
C51 C52 1.380(6) ?
C51 P2 1.814(4) ?
C52 C53 1.378(7) ?
C52 H52 0.93 ?
C53 C54 1.383(7) ?
C53 H53 0.93 ?
C54 C55 1.372(7) ?
C54 C57 1.526(7) ?
C55 C56 1.380(6) ?
C55 H55 0.93 ?
C56 H56 0.93 ?
C57 H57A 0.96 ?
C57 H57B 0.96 ?
C57 H57C 0.96 ?
C61 C66 1.387(6) ?
C61 C62 1.390(6) ?
C61 P2 1.821(4) ?
C62 C63 1.392(7) ?
C62 H62 0.93 ?
C63 C64 1.379(8) ?
C63 H63 0.93 ?
C64 C65 1.370(8) ?
C64 C67 1.517(8) ?
C65 C66 1.376(7) ?
C65 H65 0.93 ?
C66 H66 0.93 ?
C67 H67A 0.96 ?
C67 H67B 0.96 ?
C67 H67C 0.96 ?
O1 Ag2 2.371(3) y
O2 Ag1 2.235(3) y
O3 Ag1 2.366(3) y
O4 Ag2 2.237(3) y
P1 Ag1 2.3485(15) y
P2 Ag2 2.3372(12) y
Ag1 Ag2 3.1507(9) y

loop_
_geom_hbond_atom_site_label_D
_geom_hbond_atom_site_label_H
_geom_hbond_atom_site_label_A
_geom_hbond_site_symmetry_A
_geom_hbond_distance_DH
_geom_hbond_distance_HA
_geom_hbond_distance_DA
_geom_hbond_angle_DHA
C22 H22 O4 1_565 0.93 2.44 3.291(6) 153
C32 H32 O3 . 0.93 2.49 3.388(6) 163

loop_
_geom_torsion_atom_site_label_1
_geom_torsion_atom_site_label_2
_geom_torsion_atom_site_label_3
_geom_torsion_atom_site_label_4
_geom_torsion
_geom_torsion_publ_flag
C16 C11 C12 C13 1.2(6) ?
P1 C11 C12 C13 174.6(3) ?
C11 C12 C13 C14 0.8(7) ?
C12 C13 C14 C15 -1.9(7) ?
C12 C13 C14 C17 -179.7(5) ?
C13 C14 C15 C16 0.9(7) ?
C17 C14 C15 C16 178.7(5) ?
C14 C15 C16 C11 1.2(7) ?
C12 C11 C16 C15 -2.2(6) ?
P1 C11 C16 C15 -175.2(3) ?
C26 C21 C22 C23 -0.1(6) ?
P1 C21 C22 C23 -178.4(3) ?
C21 C22 C23 C24 0.4(7) ?
C22 C23 C24 C25 0.3(7) ?
C22 C23 C24 C27 179.2(4) ?
C23 C24 C25 C26 -1.4(7) ?
C27 C24 C25 C26 179.7(5) ?
C24 C25 C26 C21 1.8(7) ?
C22 C21 C26 C25 -1.0(6) ?
P1 C21 C26 C25 177.4(4) ?
C36 C31 C32 C33 -0.3(6) ?
P1 C31 C32 C33 -179.1(4) ?
C31 C32 C33 C34 1.5(7) ?
C32 C33 C34 C35 -1.1(7) ?
C32 C33 C34 C37 177.6(5) ?
C33 C34 C35 C36 -0.4(7) ?
C37 C34 C35 C36 -179.2(5) ?
C32 C31 C36 C35 -1.2(7) ?
P1 C31 C36 C35 177.5(4) ?
C34 C35 C36 C31 1.6(8) ?
C46 C41 C42 C43 -2.2(6) ?
P2 C41 C42 C43 178.6(3) ?
C41 C42 C43 C44 2.1(7) ?
C42 C43 C44 C45 -1.0(7) ?
C42 C43 C44 C47 178.1(4) ?
C43 C44 C45 C46 0.2(6) ?
C47 C44 C45 C46 -178.9(4) ?
C42 C41 C46 C45 1.4(6) ?
P2 C41 C46 C45 -179.5(3) ?
C44 C45 C46 C41 -0.4(7) ?
C56 C51 C52 C53 -1.4(7) ?
P2 C51 C52 C53 -180.0(4) ?
C51 C52 C53 C54 1.6(8) ?
C52 C53 C54 C55 -1.7(8) ?
C52 C53 C54 C57 179.0(5) ?
C53 C54 C55 C56 1.6(8) ?
C57 C54 C55 C56 -179.0(5) ?
C52 C51 C56 C55 1.3(7) ?
P2 C51 C56 C55 179.8(4) ?
C54 C55 C56 C51 -1.5(7) ?
C66 C61 C62 C63 0.1(6) ?
P2 C61 C62 C63 177.6(3) ?
C61 C62 C63 C64 -0.6(7) ?
C62 C63 C64 C65 0.5(7) ?
C62 C63 C64 C67 -177.0(5) ?
C63 C64 C65 C66 0.0(8) ?
C67 C64 C65 C66 177.4(5) ?
C64 C65 C66 C61 -0.4(8) ?
C62 C61 C66 C65 0.3(6) ?
P2 C61 C66 C65 -177.2(4) ?
O2 C1 O1 Ag2 -66.6(5) y
C2 C1 O1 Ag2 115.1(4) y
O1 C1 O2 Ag1 1.0(5) y
C2 C1 O2 Ag1 179.3(3) y
O4 C3 O3 Ag1 -68.9(6) y
C4 C3 O3 Ag1 112.1(5) y
O3 C3 O4 Ag2 3.8(5) y
C4 C3 O4 Ag2 -177.1(4) y
C26 C21 P1 C31 -108.6(3) ?
C22 C21 P1 C31 69.7(4) ?
C26 C21 P1 C11 139.8(3) ?
C22 C21 P1 C11 -41.9(4) ?
C26 C21 P1 Ag1 17.7(4) ?
C22 C21 P1 Ag1 -164.0(3) ?
C36 C31 P1 C21 -40.5(4) ?
C32 C31 P1 C21 138.2(3) ?
C36 C31 P1 C11 71.9(4) ?
C32 C31 P1 C11 -109.4(4) ?
C36 C31 P1 Ag1 -166.2(3) ?
C32 C31 P1 Ag1 12.5(4) ?
C12 C11 P1 C21 163.6(3) ?
C16 C11 P1 C21 -23.5(4) ?
C12 C11 P1 C31 52.1(4) ?
C16 C11 P1 C31 -135.0(3) ?
C12 C11 P1 Ag1 -72.4(3) ?
C16 C11 P1 Ag1 100.5(3) ?
C56 C51 P2 C61 -15.9(4) ?
C52 C51 P2 C61 162.6(3) ?
C56 C51 P2 C41 93.8(4) ?
C52 C51 P2 C41 -87.7(4) ?
C56 C51 P2 Ag2 -137.4(3) ?
C52 C51 P2 Ag2 41.1(4) ?
C66 C61 P2 C51 -103.3(3) ?
C62 C61 P2 C51 79.3(4) ?
C66 C61 P2 C41 146.4(3) ?
C62 C61 P2 C41 -31.0(4) ?
C66 C61 P2 Ag2 21.6(4) ?
C62 C61 P2 Ag2 -155.8(3) ?
C46 C41 P2 C51 -20.5(4) ?
C42 C41 P2 C51 158.6(3) ?
C46 C41 P2 C61 91.5(4) ?
C42 C41 P2 C61 -89.4(3) ?
C46 C41 P2 Ag2 -148.4(3) ?
C42 C41 P2 Ag2 30.7(4) ?
C1 O2 Ag1 P1 -101.4(3) y
C1 O2 Ag1 O3 92.1(3) y
C1 O2 Ag1 Ag2 34.9(3) ?
C21 P1 Ag1 O2 67.9(3) ?
C31 P1 Ag1 O2 -170.9(2) ?
C11 P1 Ag1 O2 -51.9(3) ?
C21 P1 Ag1 O3 -127.12(19) ?
C31 P1 Ag1 O3 -5.9(2) ?
C11 P1 Ag1 O3 113.10(19) ?
C21 P1 Ag1 Ag2 -63.03(14) ?
C31 P1 Ag1 Ag2 58.21(16) ?
C11 P1 Ag1 Ag2 177.19(13) ?
C3 O3 Ag1 O2 -14.7(5) y
C3 O3 Ag1 P1 172.2(4) y
C3 O3 Ag1 Ag2 68.7(5) ?
C3 O4 Ag2 P2 -134.7(2) y
C3 O4 Ag2 O1 88.5(3) y
C3 O4 Ag2 Ag1 31.2(3) ?
C51 P2 Ag2 O4 91.7(2) ?
C61 P2 Ag2 O4 -28.5(2) ?
C41 P2 Ag2 O4 -145.6(2) ?
C51 P2 Ag2 O1 -136.01(17) ?
C61 P2 Ag2 O1 103.80(17) ?
C41 P2 Ag2 O1 -13.33(18) ?
C51 P2 Ag2 Ag1 -69.83(14) ?
C61 P2 Ag2 Ag1 169.98(13) ?
C41 P2 Ag2 Ag1 52.85(15) ?
C1 O1 Ag2 O4 -14.6(4) y
C1 O1 Ag2 P2 -167.8(3) y
C1 O1 Ag2 Ag1 68.3(4) ?
O2 Ag1 Ag2 O4 59.29(13) ?
P1 Ag1 Ag2 O4 -141.27(10) ?
O3 Ag1 Ag2 O4 -35.29(14) ?
O2 Ag1 Ag2 P2 -131.85(10) ?
P1 Ag1 Ag2 P2 27.60(5) ?
O3 Ag1 Ag2 P2 133.57(11) ?
O2 Ag1 Ag2 O1 -38.01(13) ?
P1 Ag1 Ag2 O1 121.43(10) ?
O3 Ag1 Ag2 O1 -132.59(14) ?
